data_2015634
loop_
_publ_author_name
'Hong-Chang Liang'
'Marcel Hetu'
'Wheeler, Kraig A.'
'Lev N. Zhakorov'
'Arnold L. Rheingold'

_publ_section_title
;(Acetonitrile-\k<i>N</i>){2-[bis(2-pyridylethyl)amino]ethanol-\k^4^<i>N</i>,<i>N</i>',<i>N</i>'',<i>O</i>}zinc(II)
 bis(perchlorate) monohydrate
;
_journal_coeditor_code FA3036
_journal_issue 11
_journal_name_full 'Acta Crystallographica Section C'
_journal_page_first m519
_journal_page_last m521
_journal_paper_doi 10.1107/S0108270106037747
_journal_volume 62
_journal_year 2006
_chemical_formula_iupac '[Zn (C2 H3 N) (C16 H21 N3 O)] (Cl O4)2 , H2 O'
_chemical_formula_moiety 'C18 H24 N4 O Zn 2+ , 2Cl O4 - , H2 O'
_chemical_formula_sum 'C18 H26 Cl2 N4 O10 Zn'
_chemical_formula_weight 594.72
_chemical_name_systematic
;
(Acetonitrile-\kN){2-[bis(2-pyridethyl)amino]ethanol-\k^4^N,N',N'',O}zinc(II)
bis(perchlorate) monohydrate
;
_space_group_IT_number 14
_symmetry_cell_setting monoclinic
_symmetry_space_group_name_Hall '-P 2ybc'
_symmetry_space_group_name_H-M 'P 1 21/c 1'
_atom_sites_solution_hydrogens geom
_atom_sites_solution_primary direct
_atom_sites_solution_secondary difmap
_cell_angle_alpha 90.00
_cell_angle_beta 109.4870(10)
_cell_angle_gamma 90.00
_cell_formula_units_Z 4
_cell_length_a 17.3792(13)
_cell_length_b 7.8924(6)
_cell_length_c 18.6583(14)
_cell_measurement_reflns_used 9361
_cell_measurement_temperature 193(2)
_cell_measurement_theta_max 28.27
_cell_measurement_theta_min 2.32
_cell_volume 2412.6(3)
_computing_cell_refinement SMART
_computing_data_collection 'SMART (Bruker, 2001)'
_computing_data_reduction 'SAINT (Bruker, 2002) and XPREP (Bruker, 2001)'
_computing_molecular_graphics X-SEED
_computing_publication_material 'X-SEED (Barbour, 2001)'
_computing_structure_refinement SHELXTL
_computing_structure_solution 'SHELXTL (Bruker, 2000)'
_diffrn_ambient_temperature 193(2)
_diffrn_measured_fraction_theta_full 0.994
_diffrn_measured_fraction_theta_max 0.994
_diffrn_measurement_device_type 'Bruker SMART CCD area-detector'
_diffrn_measurement_method '\f and \w'
_diffrn_radiation_monochromator graphite
_diffrn_radiation_source 'fine-focus sealed tube'
_diffrn_radiation_type MoK\a
_diffrn_radiation_wavelength 0.71073
_diffrn_reflns_av_R_equivalents 0.0310
_diffrn_reflns_av_sigmaI/netI 0.0357
_diffrn_reflns_limit_h_max 20
_diffrn_reflns_limit_h_min -22
_diffrn_reflns_limit_k_max 10
_diffrn_reflns_limit_k_min -10
_diffrn_reflns_limit_l_max 23
_diffrn_reflns_limit_l_min -24
_diffrn_reflns_number 16837
_diffrn_reflns_theta_full 27.48
_diffrn_reflns_theta_max 27.48
_diffrn_reflns_theta_min 2.23
_exptl_absorpt_coefficient_mu 1.300
_exptl_absorpt_correction_T_max 0.8810
_exptl_absorpt_correction_T_min 0.6589
_exptl_absorpt_correction_type multi-scan
_exptl_absorpt_process_details '(SADABS; Bruker, 2000)'
_exptl_crystal_colour Colourless
_exptl_crystal_density_diffrn 1.637
_exptl_crystal_density_method 'not measured'
_exptl_crystal_description Block
_exptl_crystal_F_000 1224
_exptl_crystal_size_max 0.35
_exptl_crystal_size_mid 0.20
_exptl_crystal_size_min 0.10
_refine_diff_density_max 0.911
_refine_diff_density_min -0.399
_refine_ls_extinction_method none
_refine_ls_goodness_of_fit_ref 1.045
_refine_ls_hydrogen_treatment mixed
_refine_ls_matrix_type full
_refine_ls_number_parameters 409
_refine_ls_number_reflns 5502
_refine_ls_number_restraints 0
_refine_ls_restrained_S_all 1.045
_refine_ls_R_factor_all 0.0443
_refine_ls_R_factor_gt 0.0367
_refine_ls_shift/su_max 0.002
_refine_ls_shift/su_mean 0.000
_refine_ls_structure_factor_coef Fsqd
_refine_ls_weighting_details 'calc w = 1/[\s^2^(Fo^2^)+(0.0503P)^2^+1.2239P] where P=(Fo^2^+2Fc^2^)/3'
_refine_ls_weighting_scheme calc
_refine_ls_wR_factor_gt 0.0939
_refine_ls_wR_factor_ref 0.0982
_reflns_number_gt 4695
_reflns_number_total 5502
_reflns_threshold_expression I>2\s(I)
_cod_data_source_file fa3036.cif
_cod_data_source_block I
_cod_original_sg_symbol_H-M 'P 21/c'
_cod_database_code 2015634

loop_
_symmetry_equiv_pos_as_xyz
'x, y, z'
'-x, y+1/2, -z+1/2'
'-x, -y, -z'
'x, -y-1/2, z-1/2'

loop_
_atom_site_type_symbol
_atom_site_label
_atom_site_fract_x
_atom_site_fract_y
_atom_site_fract_z
_atom_site_U_iso_or_equiv
_atom_site_adp_type
_atom_site_calc_flag
_atom_site_refinement_flags
_atom_site_occupancy
Zn Zn1 0.730424(11) 0.63244(3) 0.985731(11) 0.02481(5) Uani d . 1
O O1 0.70047(8) 0.80338(17) 1.05525(7) 0.0301(3) Uani d . 1
N N1 0.81947(8) 0.55236(19) 0.94474(9) 0.0279(3) Uani d . 1
N N2 0.68983(8) 0.83863(19) 0.90833(8) 0.0258(3) Uani d . 1
N N3 0.62484(8) 0.49311(19) 0.95215(9) 0.0272(3) Uani d . 1
N N4 0.78804(9) 0.5013(2) 1.08945(9) 0.0332(4) Uani d . 1
C C1 0.84356(12) 0.3900(2) 0.95692(12) 0.0351(5) Uani d . 1
C C2 0.90413(13) 0.3235(3) 0.93368(13) 0.0417(5) Uani d . 1
C C3 0.94193(12) 0.4269(3) 0.89649(13) 0.0437(5) Uani d . 1
C C4 0.91751(11) 0.5927(3) 0.88364(12) 0.0394(5) Uani d . 1
C C5 0.85618(10) 0.6534(2) 0.90817(11) 0.0296(4) Uani d . 1
C C6 0.83011(11) 0.8349(3) 0.89702(12) 0.0351(4) Uani d . 1
C C7 0.73912(12) 0.8607(3) 0.85710(11) 0.0328(4) Uani d . 1
C C8 0.60303(11) 0.8128(3) 0.86066(11) 0.0324(4) Uani d . 1
C C9 0.58665(12) 0.6342(3) 0.82901(11) 0.0363(5) Uani d . 1
C C10 0.56823(11) 0.5115(2) 0.88268(10) 0.0302(4) Uani d . 1
C C11 0.49605(12) 0.4225(3) 0.86301(12) 0.0372(5) Uani d . 1
C C12 0.48063(12) 0.3136(3) 0.91336(13) 0.0389(5) Uani d . 1
C C13 0.53755(11) 0.2974(2) 0.98477(12) 0.0343(4) Uani d . 1
C C14 0.60837(11) 0.3892(2) 1.00197(11) 0.0299(4) Uani d . 1
C C15 0.69742(11) 0.9930(2) 0.95501(11) 0.0317(4) Uani d . 1
C C16 0.66839(11) 0.9608(2) 1.02142(11) 0.0327(4) Uani d . 1
C C17 0.82307(10) 0.4511(2) 1.14735(11) 0.0306(4) Uani d . 1
C C18 0.86836(14) 0.3869(3) 1.22227(13) 0.0506(6) Uani d . 1
H H18A 0.8331 0.3127 1.2399 0.076 Uiso calc R 1
H H18B 0.8869 0.4820 1.2577 0.076 Uiso calc R 1
H H18C 0.9157 0.3227 1.2200 0.076 Uiso calc R 1
H H1 0.8187(11) 0.326(3) 0.9857(11) 0.027(5) Uiso d . 1
H H2 0.9166(13) 0.215(3) 0.9465(12) 0.044(6) Uiso d . 1
H H3 0.9862(14) 0.381(3) 0.8795(13) 0.045(7) Uiso d . 1
H H4 0.9424(13) 0.676(3) 0.8602(13) 0.042(6) Uiso d . 1
H H6A 0.8559(15) 0.886(3) 0.8696(14) 0.051(7) Uiso d . 1
H H6B 0.8503(12) 0.896(3) 0.9493(12) 0.031(5) Uiso d . 1
H H7A 0.7307(11) 0.970(3) 0.8395(11) 0.030(5) Uiso d . 1
H H7B 0.7202(11) 0.780(3) 0.8179(11) 0.028(5) Uiso d . 1
H H8A 0.5695(12) 0.839(2) 0.8916(11) 0.027(5) Uiso d . 1
H H8B 0.5859(11) 0.897(3) 0.8210(11) 0.028(5) Uiso d . 1
H H9A 0.6331(14) 0.588(3) 0.8139(13) 0.044(6) Uiso d . 1
H H9B 0.5453(13) 0.637(3) 0.7867(13) 0.039(6) Uiso d . 1
H H11 0.4625(13) 0.436(3) 0.8172(13) 0.045(6) Uiso d . 1
H H12 0.4309(13) 0.252(3) 0.9009(12) 0.044(6) Uiso d . 1
H H13 0.5291(13) 0.223(3) 1.0221(13) 0.041(6) Uiso d . 1
H H14 0.6486(13) 0.387(3) 1.0541(13) 0.037(6) Uiso d . 1
H H15A 0.7548(12) 1.021(3) 0.9759(11) 0.032(5) Uiso d . 1
H H15B 0.6707(12) 1.084(3) 0.9269(12) 0.030(5) Uiso d . 1
H H16A 0.6101(12) 0.957(3) 1.0093(11) 0.029(5) Uiso d . 1
H H16B 0.6874(11) 1.044(3) 1.0581(11) 0.025(5) Uiso d . 1
H H1A 0.7228(15) 0.823(3) 1.0949(15) 0.052(8) Uiso d . 1
Cl Cl1 0.92321(3) 0.97603(7) 1.12378(3) 0.03805(12) Uani d . 1
O O2 0.93152(11) 0.9510(4) 1.20099(10) 0.0809(7) Uani d . 1
O O3 0.99937(10) 1.0086(3) 1.11588(12) 0.0713(6) Uani d . 1
O O4 0.89125(11) 0.8214(2) 1.08408(13) 0.0683(6) Uani d . 1
O O5 0.86505(12) 1.1040(2) 1.09256(11) 0.0682(6) Uani d . 1
Cl Cl2 0.65077(3) 1.20441(7) 1.22309(3) 0.03733(11) Uani d . 1
O O6 0.59799(11) 1.0986(3) 1.16613(11) 0.0660(5) Uani d . 1
O O7 0.67617(11) 1.3450(3) 1.18870(11) 0.0680(5) Uani d . 1
O O8 0.60992(10) 1.2649(2) 1.27248(10) 0.0560(4) Uani d . 1
O O9 0.72074(10) 1.1088(2) 1.26714(9) 0.0546(5) Uani d . 1
O O10 0.77656(10) 0.8372(2) 1.20043(9) 0.0438(4) Uani d . 1
H H10A 0.8169(19) 0.872(4) 1.1985(18) 0.070(10) Uiso d . 1
H H10B 0.7573(15) 0.908(3) 1.2160(15) 0.050(8) Uiso d . 1

loop_
_atom_site_aniso_label
_atom_site_aniso_U_11
_atom_site_aniso_U_22
_atom_site_aniso_U_33
_atom_site_aniso_U_12
_atom_site_aniso_U_13
_atom_site_aniso_U_23
Zn1 0.02616(9) 0.02270(10) 0.02630(10) 0.00160(7) 0.00971(8) 0.00305(8)
O1 0.0354(6) 0.0282(6) 0.0255(6) 0.0030(5) 0.0087(5) 0.0001(5)
N1 0.0277(6) 0.0250(7) 0.0312(8) 0.0009(6) 0.0099(6) 0.0002(6)
N2 0.0284(6) 0.0250(7) 0.0251(7) 0.0026(6) 0.0103(6) 0.0032(6)
N3 0.0288(6) 0.0248(7) 0.0290(7) -0.0008(6) 0.0109(6) -0.0021(6)
N4 0.0340(7) 0.0330(8) 0.0329(8) 0.0034(7) 0.0116(6) 0.0034(7)
C1 0.0393(9) 0.0283(9) 0.0377(10) 0.0013(8) 0.0130(8) -0.0004(8)
C2 0.0445(10) 0.0315(10) 0.0489(12) 0.0094(9) 0.0152(9) -0.0021(9)
C3 0.0366(9) 0.0476(12) 0.0507(12) 0.0110(9) 0.0197(9) -0.0017(10)
C4 0.0340(8) 0.0436(11) 0.0452(11) 0.0010(8) 0.0194(8) 0.0013(9)
C5 0.0279(7) 0.0311(9) 0.0301(9) -0.0005(7) 0.0099(7) -0.0002(7)
C6 0.0370(8) 0.0306(9) 0.0443(11) -0.0003(8) 0.0225(8) 0.0095(8)
C7 0.0400(8) 0.0307(10) 0.0327(9) 0.0038(8) 0.0187(7) 0.0102(8)
C8 0.0301(8) 0.0358(10) 0.0282(9) 0.0030(8) 0.0057(7) 0.0072(8)
C9 0.0382(9) 0.0444(11) 0.0230(9) -0.0065(9) 0.0059(8) -0.0028(8)
C10 0.0335(8) 0.0306(9) 0.0266(9) -0.0004(7) 0.0101(7) -0.0058(7)
C11 0.0345(8) 0.0425(11) 0.0323(10) -0.0047(8) 0.0081(8) -0.0087(9)
C12 0.0339(8) 0.0347(10) 0.0507(12) -0.0071(8) 0.0175(8) -0.0073(9)
C13 0.0363(8) 0.0275(9) 0.0447(11) 0.0002(8) 0.0208(8) 0.0013(8)
C14 0.0354(8) 0.0224(8) 0.0336(9) 0.0019(7) 0.0138(7) 0.0011(7)
C15 0.0385(8) 0.0242(9) 0.0336(9) 0.0043(7) 0.0136(8) 0.0042(8)
C16 0.0374(8) 0.0283(9) 0.0334(9) 0.0061(8) 0.0131(7) -0.0013(8)
C17 0.0287(7) 0.0311(9) 0.0317(9) -0.0002(7) 0.0099(7) -0.0023(8)
C18 0.0451(11) 0.0676(16) 0.0299(11) 0.0067(11) 0.0001(9) 0.0017(11)
Cl1 0.03131(19) 0.0432(3) 0.0390(2) 0.00640(19) 0.01093(18) 0.0074(2)
O2 0.0477(9) 0.148(2) 0.0455(10) 0.0170(11) 0.0135(8) 0.0286(12)
O3 0.0480(8) 0.0870(14) 0.0833(13) -0.0125(9) 0.0281(9) 0.0105(11)
O4 0.0596(10) 0.0473(10) 0.0895(14) -0.0037(9) 0.0137(10) -0.0118(10)
O5 0.0701(11) 0.0498(10) 0.0628(12) 0.0255(9) -0.0070(9) -0.0032(9)
Cl2 0.0361(2) 0.0452(3) 0.0322(2) 0.0008(2) 0.01346(18) 0.0027(2)
O6 0.0578(10) 0.0774(13) 0.0504(10) -0.0063(9) 0.0015(8) -0.0168(10)
O7 0.0605(9) 0.0810(13) 0.0664(11) -0.0064(9) 0.0266(9) 0.0309(10)
O8 0.0700(9) 0.0539(10) 0.0574(9) 0.0102(8) 0.0390(8) 0.0030(8)
O9 0.0461(8) 0.0707(11) 0.0427(9) 0.0164(8) 0.0089(7) 0.0063(8)
O10 0.0507(8) 0.0499(9) 0.0323(7) -0.0004(7) 0.0157(6) -0.0007(7)

loop_
_atom_type_symbol
_atom_type_description
_atom_type_scat_dispersion_real
_atom_type_scat_dispersion_imag
_atom_type_scat_source
C C 0.0033 0.0016 'International Tables Vol C Tables 4.2.6.8 and 6.1.1.4'
H H 0.0000 0.0000 'International Tables Vol C Tables 4.2.6.8 and 6.1.1.4'
N N 0.0061 0.0033 'International Tables Vol C Tables 4.2.6.8 and 6.1.1.4'
O O 0.0106 0.0060 'International Tables Vol C Tables 4.2.6.8 and 6.1.1.4'
Cl Cl 0.1484 0.1585 'International Tables Vol C Tables 4.2.6.8 and 6.1.1.4'
Zn Zn 0.2839 1.4301 'International Tables Vol C Tables 4.2.6.8 and 6.1.1.4'

loop_
_geom_angle_atom_site_label_1
_geom_angle_atom_site_label_2
_geom_angle_atom_site_label_3
_geom_angle
_geom_angle_publ_flag
N1 Zn1 N3 115.63(6) y
N1 Zn1 O1 145.36(6) y
N3 Zn1 O1 98.96(6) y
N1 Zn1 N4 90.27(6) y
N3 Zn1 N4 96.83(6) y
O1 Zn1 N4 83.49(6) y
N1 Zn1 N2 95.93(6) y
N3 Zn1 N2 98.17(6) y
O1 Zn1 N2 80.23(6) y
N4 Zn1 N2 159.35(6) y
C16 O1 Zn1 115.99(11) ?
C16 O1 H1A 105(2) ?
Zn1 O1 H1A 128(2) ?
C5 N1 C1 118.60(17) ?
C5 N1 Zn1 123.73(13) ?
C1 N1 Zn1 117.65(13) ?
C15 N2 C8 109.79(14) ?
C15 N2 C7 108.91(15) ?
C8 N2 C7 108.52(14) ?
C15 N2 Zn1 106.59(11) ?
C8 N2 Zn1 109.92(11) ?
C7 N2 Zn1 113.08(11) ?
C14 N3 C10 118.45(15) ?
C14 N3 Zn1 119.52(12) ?
C10 N3 Zn1 121.86(13) ?
C17 N4 Zn1 171.29(16) ?
N1 C1 C2 122.7(2) ?
N1 C1 H1 115.7(12) ?
C2 C1 H1 121.4(12) ?
C1 C2 C3 118.7(2) ?
C1 C2 H2 115.1(15) ?
C3 C2 H2 126.1(15) ?
C2 C3 C4 118.9(2) ?
C2 C3 H3 119.8(14) ?
C4 C3 H3 121.3(14) ?
C3 C4 C5 120.1(2) ?
C3 C4 H4 124.6(14) ?
C5 C4 H4 115.2(14) ?
N1 C5 C4 120.97(18) ?
N1 C5 C6 117.81(17) ?
C4 C5 C6 121.20(18) ?
C5 C6 C7 114.46(16) ?
C5 C6 H6A 109.1(16) ?
C7 C6 H6A 107.6(15) ?
C5 C6 H6B 108.8(11) ?
C7 C6 H6B 111.6(11) ?
H6A C6 H6B 105(2) ?
N2 C7 C6 113.36(16) ?
N2 C7 H7A 106.4(13) ?
C6 C7 H7A 108.5(12) ?
N2 C7 H7B 107.1(13) ?
C6 C7 H7B 109.1(12) ?
H7A C7 H7B 112.5(17) ?
N2 C8 C9 112.38(16) ?
N2 C8 H8A 107.9(11) ?
C9 C8 H8A 110.9(12) ?
N2 C8 H8B 110.8(12) ?
C9 C8 H8B 111.8(12) ?
H8A C8 H8B 102.6(17) ?
C10 C9 C8 113.16(17) ?
C10 C9 H9A 108.7(14) ?
C8 C9 H9A 112.5(14) ?
C10 C9 H9B 108.9(16) ?
C8 C9 H9B 108.8(15) ?
H9A C9 H9B 104(2) ?
N3 C10 C11 120.61(18) ?
N3 C10 C9 117.43(16) ?
C11 C10 C9 121.94(17) ?
C12 C11 C10 120.59(18) ?
C12 C11 H11 122.5(17) ?
C10 C11 H11 116.9(17) ?
C11 C12 C13 118.88(18) ?
C11 C12 H12 121.8(14) ?
C13 C12 H12 119.3(14) ?
C14 C13 C12 118.49(19) ?
C14 C13 H13 119.8(12) ?
C12 C13 H13 121.7(13) ?
N3 C14 C13 122.95(17) ?
N3 C14 H14 116.7(13) ?
C13 C14 H14 120.2(13) ?
N2 C15 C16 110.92(16) ?
N2 C15 H15A 107.7(13) ?
C16 C15 H15A 106.9(13) ?
N2 C15 H15B 112.4(13) ?
C16 C15 H15B 110.9(14) ?
H15A C15 H15B 107.9(18) ?
O1 C16 C15 108.87(15) ?
O1 C16 H16A 107.8(13) ?
C15 C16 H16A 115.3(12) ?
O1 C16 H16B 107.7(12) ?
C15 C16 H16B 110.6(13) ?
H16A C16 H16B 106.3(17) ?
N4 C17 C18 179.7(3) y
C17 C18 H18A 109.5 ?
C17 C18 H18B 109.5 ?
H18A C18 H18B 109.5 ?
C17 C18 H18C 109.5 ?
H18A C18 H18C 109.5 ?
H18B C18 H18C 109.5 ?
O3 Cl1 O5 113.37(13) ?
O3 Cl1 O2 110.70(12) ?
O5 Cl1 O2 109.70(14) ?
O3 Cl1 O4 108.46(13) ?
O5 Cl1 O4 107.11(11) ?
O2 Cl1 O4 107.26(15) ?
O6 Cl2 O8 110.19(12) ?
O6 Cl2 O7 109.92(12) ?
O8 Cl2 O7 109.14(12) ?
O6 Cl2 O9 109.39(12) ?
O8 Cl2 O9 108.47(10) ?
O7 Cl2 O9 109.71(11) ?
H10A O10 H10B 107(3) ?

loop_
_geom_bond_atom_site_label_1
_geom_bond_atom_site_label_2
_geom_bond_distance
_geom_bond_publ_flag
Zn1 N1 2.0418(15) y
Zn1 N3 2.0498(14) y
Zn1 O1 2.0552(14) y
Zn1 N4 2.1273(16) y
Zn1 N2 2.1336(14) y
O1 C16 1.420(2) ?
O1 H1A 0.73(3) ?
N1 C5 1.341(2) ?
N1 C1 1.344(2) ?
N2 C15 1.478(2) ?
N2 C8 1.488(2) ?
N2 C7 1.491(3) ?
N3 C14 1.340(2) ?
N3 C10 1.348(2) ?
N4 C17 1.121(2) ?
C1 C2 1.370(3) ?
C1 H1 0.94(2) ?
C2 C3 1.372(3) ?
C2 H2 0.90(2) ?
C3 C4 1.372(3) ?
C3 H3 0.99(2) ?
C4 C5 1.378(3) ?
C4 H4 0.97(2) ?
C5 C6 1.496(3) ?
C6 C7 1.520(3) ?
C6 H6A 0.88(3) ?
C6 H6B 1.04(2) ?
C7 H7A 0.92(2) ?
C7 H7B 0.94(2) ?
C8 C9 1.519(3) ?
C8 H8A 0.97(2) ?
C8 H8B 0.96(2) ?
C9 C10 1.502(3) ?
C9 H9A 1.01(2) ?
C9 H9B 0.87(2) ?
C10 C11 1.376(3) ?
C11 C12 1.364(3) ?
C11 H11 0.87(2) ?
C12 C13 1.375(3) ?
C12 H12 0.95(2) ?
C13 C14 1.371(3) ?
C13 H13 0.96(2) ?
C14 H14 0.99(2) ?
C15 C16 1.507(3) ?
C15 H15A 0.97(2) ?
C15 H15B 0.92(2) ?
C16 H16A 0.962(19) ?
C16 H16B 0.93(2) ?
C17 C18 1.448(3) ?
C18 H18A 0.9800 ?
C18 H18B 0.9800 ?
C18 H18C 0.9800 ?
Cl1 O3 1.4036(18) ?
Cl1 O5 1.4098(17) ?
Cl1 O2 1.4130(19) ?
Cl1 O4 1.439(2) ?
Cl2 O6 1.4204(19) ?
Cl2 O8 1.4203(17) ?
Cl2 O7 1.4237(19) ?
Cl2 O9 1.4341(16) ?
O10 H10A 0.76(3) ?
O10 H10B 0.76(3) ?

loop_
_geom_hbond_atom_site_label_D
_geom_hbond_atom_site_label_H
_geom_hbond_atom_site_label_A
_geom_hbond_site_symmetry_A
_geom_hbond_distance_DH
_geom_hbond_distance_HA
_geom_hbond_distance_DA
_geom_hbond_angle_DHA
O1 H1A O10 . 0.73(3) 1.88(3) 2.602(2) 170(3)
O10 H10A O2 . 0.76(3) 2.07(3) 2.836(3) 175(3)
O10 H10B O9 . 0.76(3) 2.06(3) 2.809(3) 172(3)
C1 H1 O5 1_545 0.94(2) 2.57(2) 3.318(3) 136(2)
C6 H6A O3 3_777 0.88(3) 2.58(2) 3.293(3) 139(2)
C8 H8A O6 3_677 0.97(2) 2.79(2) 3.432(3) 124.0(10)
C9 H9B O8 3_677 0.87(2) 2.67(2) 3.402(3) 143(2)
C14 H14 O7 1_545 0.99(2) 2.42(2) 3.303(3) 149(2)

loop_
_geom_torsion_atom_site_label_1
_geom_torsion_atom_site_label_2
_geom_torsion_atom_site_label_3
_geom_torsion_atom_site_label_4
_geom_torsion
_geom_torsion_publ_flag
N1 Zn1 O1 C16 87.53(15) ?
N3 Zn1 O1 C16 -95.58(12) ?
N4 Zn1 O1 C16 168.49(13) ?
N2 Zn1 O1 C16 1.24(12) ?
N3 Zn1 N1 C5 127.12(14) ?
O1 Zn1 N1 C5 -56.29(18) ?
N4 Zn1 N1 C5 -135.17(14) ?
N2 Zn1 N1 C5 25.10(14) ?
N3 Zn1 N1 C1 -54.48(15) ?
O1 Zn1 N1 C1 122.12(14) ?
N4 Zn1 N1 C1 43.23(14) ?
N2 Zn1 N1 C1 -156.50(13) ?
N1 Zn1 N2 C15 -122.82(11) ?
N3 Zn1 N2 C15 120.16(11) ?
O1 Zn1 N2 C15 22.41(11) y
N4 Zn1 N2 C15 -16.0(2) ?
N1 Zn1 N2 C8 118.25(12) ?
N3 Zn1 N2 C8 1.24(13) y
O1 Zn1 N2 C8 -96.51(12) ?
N4 Zn1 N2 C8 -134.96(17) ?
N1 Zn1 N2 C7 -3.19(12) y
N3 Zn1 N2 C7 -120.20(12) ?
O1 Zn1 N2 C7 142.05(12) ?
N4 Zn1 N2 C7 103.60(19) ?
N1 Zn1 N3 C14 106.38(14) ?
O1 Zn1 N3 C14 -71.66(14) ?
N4 Zn1 N3 C14 12.79(14) ?
N2 Zn1 N3 C14 -152.98(14) ?
N1 Zn1 N3 C10 -78.41(15) ?
O1 Zn1 N3 C10 103.55(14) ?
N4 Zn1 N3 C10 -172.00(14) ?
N2 Zn1 N3 C10 22.23(15) ?
C5 N1 C1 C2 0.1(3) ?
Zn1 N1 C1 C2 -178.35(16) ?
N1 C1 C2 C3 0.1(3) ?
C1 C2 C3 C4 -0.3(3) ?
C2 C3 C4 C5 0.2(3) ?
C1 N1 C5 C4 -0.2(3) ?
Zn1 N1 C5 C4 178.23(14) ?
C1 N1 C5 C6 -178.38(17) ?
Zn1 N1 C5 C6 0.0(2) ?
C3 C4 C5 N1 0.0(3) ?
C3 C4 C5 C6 178.12(19) ?
N1 C5 C6 C7 -55.3(2) ?
C4 C5 C6 C7 126.5(2) ?
C15 N2 C7 C6 78.02(19) ?
C8 N2 C7 C6 -162.50(16) ?
Zn1 N2 C7 C6 -40.27(19) ?
C5 C6 C7 N2 79.4(2) ?
C15 N2 C8 C9 -163.48(16) ?
C7 N2 C8 C9 77.59(19) ?
Zn1 N2 C8 C9 -46.54(18) ?
N2 C8 C9 C10 85.9(2) ?
C14 N3 C10 C11 -1.4(3) ?
Zn1 N3 C10 C11 -176.70(15) ?
C14 N3 C10 C9 177.50(17) ?
Zn1 N3 C10 C9 2.2(2) ?
C8 C9 C10 N3 -57.6(2) ?
C8 C9 C10 C11 121.3(2) ?
N3 C10 C11 C12 -0.3(3) ?
C9 C10 C11 C12 -179.1(2) ?
C10 C11 C12 C13 1.6(3) ?
C11 C12 C13 C14 -1.2(3) ?
C10 N3 C14 C13 1.8(3) ?
Zn1 N3 C14 C13 177.21(15) ?
C12 C13 C14 N3 -0.5(3) ?
C8 N2 C15 C16 76.63(18) ?
C7 N2 C15 C16 -164.68(14) ?
Zn1 N2 C15 C16 -42.38(16) ?
Zn1 O1 C16 C15 -24.41(18) ?
N2 C15 C16 O1 44.55(19) ?
